data_4111285
loop_
_publ_author_name
'Jian-Ming L\"u'
'Sergiy V. Rosokha'
'Ivan S. Neretin'
'Jay K. Kochi'

_publ_section_title
;
 Quinones as Electron Acceptors. X-Ray Structures, Spectral (EPR, UV-vis)
 Characteristics and Electron-Transfer Reactivities of Their Reduced Anion
 Radicals as Separated vs Contact Ion Pairs
;
_journal_name_full 'Journal of the American Chemical Society'
_journal_page_first 16708
_journal_page_last 16719
_journal_paper_doi 10.1021/ja066471o
_journal_volume 128
_journal_year 2006
_chemical_formula_moiety 'C26 H28 K O8'
_chemical_formula_sum 'C26 H28 K O8'
_chemical_formula_weight 507.58
_chemical_name_common '[DBCrown K]+ BQ-'
_chemical_name_systematic
; 
 Dibenzo-18-crown-6 potassium benzoquinonide
;
_space_group_IT_number 144
_symmetry_cell_setting hexagonal
_symmetry_space_group_name_Hall 'P 31'
_symmetry_space_group_name_H-M 'P 31'
_atom_sites_solution_hydrogens geom
_atom_sites_solution_primary direct
_atom_sites_solution_secondary difmap
_audit_creation_method SHELXL-97
_cell_angle_alpha 90.00
_cell_angle_beta 90.00
_cell_angle_gamma 120.00
_cell_formula_units_Z 3
_cell_length_a 15.283(3)
_cell_length_b 15.283(3)
_cell_length_c 9.112(3)
_cell_measurement_reflns_used 22
_cell_measurement_temperature 173(2)
_cell_measurement_theta_max 13.81
_cell_measurement_theta_min 2.67
_cell_volume 1843.2(8)
_computing_cell_refinement 'SAINT V6.28 (BrukerAXS, 1997-2001)'
_computing_data_collection 'SMART V5.630 (BrukerAXS, 1997-2001)'
_computing_data_reduction 'SAINT & SADABS V2.06 (Sheldrick, 2000)'
_computing_molecular_graphics 'XP V5.06 (BrukerAXS, 1997-99)'
_computing_publication_material 'SHELXL-93, XCIF V5.05 (BrukerAXS, 1997-99)'
_computing_structure_refinement 'SHELXTL v. 6.12 (Sheldrick, 2001)'
_computing_structure_solution 'SHELXTL v. 6.12 (Sheldrick, 2001)'
_diffrn_ambient_temperature 173(2)
_diffrn_measured_fraction_theta_full 0.995
_diffrn_measured_fraction_theta_max 0.995
_diffrn_measurement_device 'Siemens SMART'
_diffrn_measurement_method
;
\w-scan, frame range 0.3 deg, hemisphere
;
_diffrn_radiation_monochromator graphite
_diffrn_radiation_source 'fine-focus sealed tube'
_diffrn_radiation_type MoK\a
_diffrn_radiation_wavelength 0.71073
_diffrn_reflns_av_R_equivalents 0.0999
_diffrn_reflns_av_sigmaI/netI 0.1446
_diffrn_reflns_limit_h_max 20
_diffrn_reflns_limit_h_min -19
_diffrn_reflns_limit_k_max 20
_diffrn_reflns_limit_k_min -20
_diffrn_reflns_limit_l_max 12
_diffrn_reflns_limit_l_min -5
_diffrn_reflns_number 12792
_diffrn_reflns_theta_full 28.05
_diffrn_reflns_theta_max 28.05
_diffrn_reflns_theta_min 1.54
_diffrn_standards_decay_% 0
_diffrn_standards_interval_count 0
_diffrn_standards_interval_time 0
_diffrn_standards_number none
_exptl_absorpt_coefficient_mu 0.265
_exptl_absorpt_correction_type none
_exptl_crystal_colour yellow
_exptl_crystal_density_diffrn 1.372
_exptl_crystal_description needle
_exptl_crystal_F_000 801
_exptl_crystal_size_max 0.4
_exptl_crystal_size_mid 0.1
_exptl_crystal_size_min 0.1
_refine_diff_density_max 0.163
_refine_diff_density_min -0.134
_refine_diff_density_rms 0.035
_refine_ls_abs_structure_details 'Flack H D (1983), Acta Cryst. A39, 876-881'
_refine_ls_abs_structure_Flack -0.07(5)
_refine_ls_extinction_method none
_refine_ls_goodness_of_fit_ref 0.804
_refine_ls_hydrogen_treatment constr
_refine_ls_matrix_type full
_refine_ls_number_parameters 316
_refine_ls_number_reflns 4079
_refine_ls_number_restraints 1
_refine_ls_restrained_S_all 0.804
_refine_ls_R_factor_all 0.1138
_refine_ls_R_factor_gt 0.0386
_refine_ls_shift/su_max 0.006
_refine_ls_shift/su_mean 0.001
_refine_ls_structure_factor_coef Fsqd
_refine_ls_weighting_details
; calc 
 [0.00000+1.00000exp(1.50(sin\q/\l)^2^)]/ 
   [\s^2^(Fo^2^)+0.0000+0.0000*P+(0.0150P)^2^+0.0000sin\q/\l] 
 where P = 0.33333Fo^2^ + 0.66667Fc^2^ 
;
_refine_ls_weighting_scheme calc
_refine_ls_wR_factor_gt 0.0644
_refine_ls_wR_factor_ref 0.0774
_reflns_number_gt 1705
_reflns_number_total 4079
_reflns_threshold_expression >2sigma(I)
_cod_data_source_file ja066471osi20060907_103922.cif
_cod_data_source_block lu3
_cod_original_cell_volume 1843.3(8)
_cod_database_code 4111285

loop_
_symmetry_equiv_pos_as_xyz
'x, y, z'
'-y, x-y, z+1/3'
'-x+y, -x, z+2/3'

loop_
_atom_site_label
_atom_site_type_symbol
_atom_site_fract_x
_atom_site_fract_y
_atom_site_fract_z
_atom_site_U_iso_or_equiv
_atom_site_adp_type
_atom_site_occupancy
_atom_site_symmetry_multiplicity
_atom_site_calc_flag
_atom_site_refinement_flags
K1 K 0.46220(8) -0.00129(7) 0.04970(11) 0.0549(3) Uani 1 1 d .
O1 O 0.6242(2) -0.0353(2) 0.1117(4) 0.0599(9) Uani 1 1 d .
O2 O 0.4224(2) -0.1831(2) 0.1639(3) 0.0528(8) Uani 1 1 d .
O3 O 0.2610(2) -0.1476(2) 0.0812(3) 0.0574(9) Uani 1 1 d .
O4 O 0.3045(3) 0.0285(2) -0.0245(3) 0.0645(9) Uani 1 1 d .
O5 O 0.5126(3) 0.1807(2) -0.0875(3) 0.0610(9) Uani 1 1 d .
O6 O 0.6604(2) 0.1247(2) -0.0260(3) 0.0637(9) Uani 1 1 d .
O11 O 0.4153(3) -0.0929(2) -0.2091(4) 0.0810(11) Uani 1 1 d .
C8 C 0.1924(4) -0.1458(4) -0.0155(5) 0.0544(12) Uani 1 1 d .
C6 C 0.2471(4) -0.2448(3) 0.1201(6) 0.0618(14) Uani 1 1 d .
H6A H 0.2536 -0.2789 0.0320 0.074 Uiso 1 1 calc R
H6B H 0.1789 -0.2877 0.1623 0.074 Uiso 1 1 calc R
C33 C 0.5549(4) 0.0855(4) -0.4910(6) 0.0598(14) Uani 1 1 d .
H33A H 0.6233 0.1330 -0.5138 0.072 Uiso 1 1 calc R
C36 C 0.3572(4) -0.0493(3) -0.4214(6) 0.0593(14) Uani 1 1 d .
H36A H 0.2886 -0.0935 -0.3954 0.071 Uiso 1 1 calc R
C14 C 0.6092(4) 0.2464(3) -0.0208(5) 0.0661(15) Uani 1 1 d .
H14A H 0.6044 0.2364 0.0869 0.079 Uiso 1 1 calc R
H14B H 0.6298 0.3178 -0.0411 0.079 Uiso 1 1 calc R
C22 C 0.8029(4) 0.1331(4) -0.1553(6) 0.0778(17) Uani 1 1 d .
H22A H 0.8152 0.1915 -0.2087 0.093 Uiso 1 1 calc R
C2 C 0.5973(4) -0.1297(3) 0.1837(5) 0.0598(13) Uani 1 1 d .
H2A H 0.6514 -0.1205 0.2524 0.072 Uiso 1 1 calc R
H2B H 0.5881 -0.1813 0.1102 0.072 Uiso 1 1 calc R
C9 C 0.2138(4) -0.0519(4) -0.0714(5) 0.0604(14) Uani 1 1 d .
C18 C 0.7056(4) 0.0019(4) 0.0183(6) 0.0593(13) Uani 1 1 d .
O12 O 0.4998(3) 0.1215(2) -0.7124(4) 0.0946(13) Uani 1 1 d .
C31 C 0.4347(4) -0.0399(3) -0.3244(5) 0.0545(13) Uani 1 1 d .
C11 C 0.3353(4) 0.1236(4) -0.0945(5) 0.0678(14) Uani 1 1 d .
H11A H 0.2854 0.1455 -0.0747 0.081 Uiso 1 1 calc R
H11B H 0.3397 0.1172 -0.2020 0.081 Uiso 1 1 calc R
C35 C 0.3782(4) 0.0031(3) -0.5505(6) 0.0586(14) Uani 1 1 d .
H35A H 0.3242 -0.0079 -0.6138 0.070 Uiso 1 1 calc R
C26 C 0.1056(4) -0.2302(4) -0.0575(6) 0.0724(16) Uani 1 1 d .
H26A H 0.0910 -0.2944 -0.0216 0.087 Uiso 1 1 calc R
C15 C 0.6839(4) 0.2233(3) -0.0808(5) 0.0670(15) Uani 1 1 d .
H15A H 0.6813 0.2226 -0.1894 0.080 Uiso 1 1 calc R
H15B H 0.7527 0.2751 -0.0496 0.080 Uiso 1 1 calc R
C19 C 0.7653(5) -0.0400(4) -0.0018(6) 0.0758(16) Uani 1 1 d .
H19A H 0.7522 -0.0991 0.0505 0.091 Uiso 1 1 calc R
C24 C 0.0578(5) -0.1303(5) -0.2071(6) 0.0867(17) Uani 1 1 d .
H24A H 0.0115 -0.1256 -0.2717 0.104 Uiso 1 1 calc R
C12 C 0.4372(4) 0.2000(3) -0.0340(6) 0.0716(16) Uani 1 1 d .
H12A H 0.4532 0.2689 -0.0632 0.086 Uiso 1 1 calc R
H12B H 0.4355 0.1966 0.0746 0.086 Uiso 1 1 calc R
C3 C 0.5019(4) -0.1625(3) 0.2647(5) 0.0615(14) Uani 1 1 d .
H3A H 0.4845 -0.2240 0.3223 0.074 Uiso 1 1 calc R
H3B H 0.5104 -0.1087 0.3337 0.074 Uiso 1 1 calc R
C5 C 0.3254(4) -0.2294(3) 0.2295(5) 0.0642(14) Uani 1 1 d .
H5A H 0.3251 -0.1863 0.3104 0.077 Uiso 1 1 calc R
H5B H 0.3096 -0.2954 0.2717 0.077 Uiso 1 1 calc R
C17 C 0.7243(4) 0.0884(4) -0.0573(6) 0.0617(14) Uani 1 1 d .
C34 C 0.4791(4) 0.0736(4) -0.5918(5) 0.0563(13) Uani 1 1 d .
C32 C 0.5354(4) 0.0336(4) -0.3656(6) 0.0544(12) Uani 1 1 d .
H32A H 0.5898 0.0458 -0.3024 0.065 Uiso 1 1 calc R
C25 C 0.0388(4) -0.2231(5) -0.1515(7) 0.0828(18) Uani 1 1 d .
H25A H -0.0214 -0.2828 -0.1791 0.099 Uiso 1 1 calc R
C20 C 0.8455(5) 0.0052(6) -0.0999(8) 0.093(2) Uani 1 1 d .
H20A H 0.8873 -0.0236 -0.1150 0.112 Uiso 1 1 calc R
C21 C 0.8649(4) 0.0901(6) -0.1746(7) 0.092(2) Uani 1 1 d .
H21A H 0.9206 0.1206 -0.2402 0.110 Uiso 1 1 calc R
C23 C 0.1469(5) -0.0447(4) -0.1644(6) 0.0711(15) Uani 1 1 d .
H23A H 0.1618 0.0196 -0.2002 0.085 Uiso 1 1 calc R

loop_
_atom_site_aniso_label
_atom_site_aniso_U_11
_atom_site_aniso_U_22
_atom_site_aniso_U_33
_atom_site_aniso_U_23
_atom_site_aniso_U_13
_atom_site_aniso_U_12
K1 0.0803(8) 0.0367(6) 0.0427(5) 0.0060(5) 0.0025(6) 0.0257(6)
O1 0.078(2) 0.043(2) 0.052(2) 0.0042(17) -0.010(2) 0.0256(18)
O2 0.075(2) 0.0439(19) 0.0412(19) 0.0084(15) 0.0103(19) 0.0308(18)
O3 0.071(2) 0.042(2) 0.059(2) 0.0038(17) 0.0168(19) 0.0284(18)
O4 0.090(3) 0.048(2) 0.059(2) 0.0031(18) 0.003(2) 0.038(2)
O5 0.099(3) 0.0384(19) 0.039(2) -0.0074(15) -0.0066(19) 0.029(2)
O6 0.079(3) 0.036(2) 0.059(2) 0.0040(17) -0.0130(19) 0.0164(19)
O11 0.130(3) 0.058(2) 0.047(2) 0.0069(19) 0.010(2) 0.040(2)
C8 0.068(4) 0.050(3) 0.044(3) 0.000(3) 0.021(3) 0.029(3)
C6 0.086(4) 0.031(3) 0.061(3) 0.012(2) 0.032(3) 0.024(3)
C33 0.050(3) 0.058(3) 0.061(4) -0.003(3) 0.015(3) 0.020(3)
C36 0.047(3) 0.042(3) 0.077(4) -0.011(3) 0.007(3) 0.013(3)
C14 0.106(5) 0.031(3) 0.042(3) 0.002(2) -0.005(3) 0.019(3)
C22 0.057(4) 0.065(4) 0.072(4) -0.010(3) -0.021(3) 0.001(3)
C2 0.087(4) 0.044(3) 0.053(3) 0.000(3) -0.009(3) 0.036(3)
C9 0.079(4) 0.064(4) 0.046(3) -0.014(3) 0.003(3) 0.042(4)
C18 0.063(4) 0.050(3) 0.051(3) -0.008(3) -0.012(3) 0.018(3)
O12 0.161(4) 0.062(2) 0.046(2) 0.005(2) -0.004(2) 0.045(2)
C31 0.081(4) 0.044(3) 0.035(3) -0.012(2) -0.002(3) 0.028(3)
C11 0.109(4) 0.052(3) 0.056(3) 0.003(3) -0.001(3) 0.050(3)
C35 0.059(4) 0.045(3) 0.072(4) -0.017(3) -0.027(3) 0.026(3)
C26 0.073(4) 0.076(4) 0.061(4) -0.003(3) 0.022(3) 0.031(4)
C15 0.081(4) 0.036(3) 0.053(3) 0.006(2) -0.015(3) 0.005(3)
C19 0.066(4) 0.070(4) 0.083(5) -0.016(3) -0.026(4) 0.028(3)
C24 0.091(5) 0.106(5) 0.059(4) -0.015(4) 0.002(4) 0.046(5)
C12 0.126(5) 0.036(3) 0.053(4) -0.004(3) -0.004(3) 0.041(4)
C3 0.108(5) 0.051(3) 0.040(3) 0.005(2) -0.005(3) 0.051(3)
C5 0.090(4) 0.045(3) 0.051(3) 0.015(3) 0.017(3) 0.029(3)
C17 0.064(4) 0.042(3) 0.054(3) -0.005(3) -0.019(3) 0.008(3)
C34 0.083(4) 0.045(3) 0.035(3) -0.007(3) 0.002(3) 0.027(3)
C32 0.047(3) 0.053(3) 0.057(3) -0.011(3) -0.008(3) 0.021(3)
C25 0.072(4) 0.084(5) 0.079(5) -0.014(4) 0.010(4) 0.029(4)
C20 0.064(5) 0.097(5) 0.107(6) -0.036(4) -0.017(4) 0.032(4)
C21 0.059(4) 0.094(5) 0.090(5) -0.011(4) -0.012(4) 0.014(4)
C23 0.097(5) 0.078(4) 0.048(3) -0.004(3) 0.009(3) 0.051(4)

loop_
_atom_type_symbol
_atom_type_description
_atom_type_scat_dispersion_real
_atom_type_scat_dispersion_imag
_atom_type_scat_source
C C 0.0033 0.0016 'International Tables Vol C Tables 4.2.6.8 and 6.1.1.4'
H H 0.0000 0.0000 'International Tables Vol C Tables 4.2.6.8 and 6.1.1.4'
O O 0.0106 0.0060 'International Tables Vol C Tables 4.2.6.8 and 6.1.1.4'
K K 0.2009 0.2494 'International Tables Vol C Tables 4.2.6.8 and 6.1.1.4'

loop_
_geom_angle_atom_site_label_1
_geom_angle_atom_site_label_2
_geom_angle_atom_site_label_3
_geom_angle
_geom_angle_site_symmetry_1
_geom_angle_site_symmetry_3
O11 K1 O12 167.47(11) . 1_556
O11 K1 O2 86.44(9) . .
O12 K1 O2 105.04(10) 1_556 .
O11 K1 O6 93.38(11) . .
O12 K1 O6 86.44(11) 1_556 .
O2 K1 O6 114.54(10) . .
O11 K1 O4 80.84(11) . .
O12 K1 O4 88.98(11) 1_556 .
O2 K1 O4 119.56(10) . .
O6 K1 O4 124.96(10) . .
O11 K1 O3 76.59(10) . .
O12 K1 O3 103.87(11) 1_556 .
O2 K1 O3 63.07(10) . .
O6 K1 O3 169.68(10) . .
O4 K1 O3 56.49(10) . .
O11 K1 O5 89.69(10) . .
O12 K1 O5 79.17(9) 1_556 .
O2 K1 O5 174.60(11) . .
O6 K1 O5 61.89(11) . .
O4 K1 O5 63.38(11) . .
O3 K1 O5 119.62(11) . .
O11 K1 O1 96.37(11) . .
O12 K1 O1 93.72(11) 1_556 .
O2 K1 O1 60.51(10) . .
O6 K1 O1 54.48(9) . .
O4 K1 O1 177.17(11) . .
O3 K1 O1 123.46(10) . .
O5 K1 O1 116.30(11) . .
O11 K1 C34 168.26(12) . 1_556
O12 K1 C34 20.00(10) 1_556 1_556
O2 K1 C34 85.31(10) . 1_556
O6 K1 C34 97.64(12) . 1_556
O4 K1 C34 96.02(12) . 1_556
O3 K1 C34 92.21(11) . 1_556
O5 K1 C34 99.06(11) . 1_556
O1 K1 C34 86.81(12) . 1_556
C18 O1 C2 116.1(4) . .
C18 O1 K1 119.7(3) . .
C2 O1 K1 115.8(3) . .
C5 O2 C3 113.6(4) . .
C5 O2 K1 108.3(2) . .
C3 O2 K1 106.8(2) . .
C8 O3 C6 117.2(4) . .
C8 O3 K1 117.8(3) . .
C6 O3 K1 113.0(3) . .
C9 O4 C11 116.0(4) . .
C9 O4 K1 120.1(3) . .
C11 O4 K1 114.0(3) . .
C12 O5 C14 111.5(4) . .
C12 O5 K1 101.9(3) . .
C14 O5 K1 100.5(2) . .
C17 O6 C15 119.4(4) . .
C17 O6 K1 121.8(3) . .
C15 O6 K1 115.4(3) . .
C31 O11 K1 119.0(3) . .
C26 C8 O3 123.4(5) . .
C26 C8 C9 119.0(6) . .
O3 C8 C9 117.6(5) . .
O3 C6 C5 108.2(4) . .
O3 C6 H6A 110.1 . .
C5 C6 H6A 110.1 . .
O3 C6 H6B 110.1 . .
C5 C6 H6B 110.1 . .
H6A C6 H6B 108.4 . .
C32 C33 C34 123.5(5) . .
C32 C33 H33A 118.2 . .
C34 C33 H33A 118.2 . .
C35 C36 C31 122.3(5) . .
C35 C36 H36A 118.9 . .
C31 C36 H36A 118.9 . .
O5 C14 C15 109.0(4) . .
O5 C14 H14A 109.9 . .
C15 C14 H14A 109.9 . .
O5 C14 H14B 109.9 . .
C15 C14 H14B 109.9 . .
H14A C14 H14B 108.3 . .
C17 C22 C21 118.3(6) . .
C17 C22 H22A 120.8 . .
C21 C22 H22A 120.8 . .
O1 C2 C3 107.7(4) . .
O1 C2 H2A 110.2 . .
C3 C2 H2A 110.2 . .
O1 C2 H2B 110.2 . .
C3 C2 H2B 110.2 . .
H2A C2 H2B 108.5 . .
C23 C9 O4 125.1(5) . .
C23 C9 C8 120.3(5) . .
O4 C9 C8 114.5(5) . .
C19 C18 O1 124.7(5) . .
C19 C18 C17 120.9(6) . .
O1 C18 C17 114.4(5) . .
C34 O12 K1 112.6(3) . 1_554
O11 C31 C36 122.1(5) . .
O11 C31 C32 122.4(5) . .
C36 C31 C32 115.5(4) . .
O4 C11 C12 108.1(4) . .
O4 C11 H11A 110.1 . .
C12 C11 H11A 110.1 . .
O4 C11 H11B 110.1 . .
C12 C11 H11B 110.1 . .
H11A C11 H11B 108.4 . .
C36 C35 C34 121.3(4) . .
C36 C35 H35A 119.3 . .
C34 C35 H35A 119.3 . .
C8 C26 C25 120.7(6) . .
C8 C26 H26A 119.7 . .
C25 C26 H26A 119.7 . .
O6 C15 C14 107.7(4) . .
O6 C15 H15A 110.2 . .
C14 C15 H15A 110.2 . .
O6 C15 H15B 110.2 . .
C14 C15 H15B 110.2 . .
H15A C15 H15B 108.5 . .
C18 C19 C20 119.0(6) . .
C18 C19 H19A 120.5 . .
C20 C19 H19A 120.5 . .
C25 C24 C23 117.6(6) . .
C25 C24 H24A 121.2 . .
C23 C24 H24A 121.2 . .
O5 C12 C11 110.2(4) . .
O5 C12 H12A 109.6 . .
C11 C12 H12A 109.6 . .
O5 C12 H12B 109.6 . .
C11 C12 H12B 109.6 . .
H12A C12 H12B 108.1 . .
O2 C3 C2 109.8(4) . .
O2 C3 H3A 109.7 . .
C2 C3 H3A 109.7 . .
O2 C3 H3B 109.7 . .
C2 C3 H3B 109.7 . .
H3A C3 H3B 108.2 . .
O2 C5 C6 110.8(4) . .
O2 C5 H5A 109.5 . .
C6 C5 H5A 109.5 . .
O2 C5 H5B 109.5 . .
C6 C5 H5B 109.5 . .
H5A C5 H5B 108.1 . .
C22 C17 O6 123.8(5) . .
C22 C17 C18 120.5(6) . .
O6 C17 C18 115.7(5) . .
O12 C34 C33 122.3(5) . .
O12 C34 C35 122.0(5) . .
C33 C34 C35 115.7(4) . .
O12 C34 K1 47.4(2) . 1_554
C33 C34 K1 125.5(3) . 1_554
C35 C34 K1 97.3(3) . 1_554
C33 C32 C31 121.6(5) . .
C33 C32 H32A 119.2 . .
C31 C32 H32A 119.2 . .
C26 C25 C24 121.3(6) . .
C26 C25 H25A 119.3 . .
C24 C25 H25A 119.3 . .
C21 C20 C19 120.8(7) . .
C21 C20 H20A 119.6 . .
C19 C20 H20A 119.6 . .
C20 C21 C22 120.4(6) . .
C20 C21 H21A 119.8 . .
C22 C21 H21A 119.8 . .
C9 C23 C24 121.0(6) . .
C9 C23 H23A 119.5 . .
C24 C23 H23A 119.5 . .

loop_
_geom_bond_atom_site_label_1
_geom_bond_atom_site_label_2
_geom_bond_distance
_geom_bond_site_symmetry_2
K1 O11 2.651(4) .
K1 O12 2.734(4) 1_556
K1 O2 2.736(3) .
K1 O6 2.743(3) .
K1 O4 2.751(3) .
K1 O3 2.768(3) .
K1 O5 2.784(3) .
K1 O1 2.829(3) .
K1 C34 3.429(5) 1_556
O1 C18 1.375(5) .
O1 C2 1.445(5) .
O2 C5 1.417(5) .
O2 C3 1.426(5) .
O3 C8 1.380(6) .
O3 C6 1.435(5) .
O4 C9 1.382(5) .
O4 C11 1.435(5) .
O5 C12 1.412(5) .
O5 C14 1.441(5) .
O6 C17 1.374(6) .
O6 C15 1.451(5) .
O11 C31 1.267(5) .
C8 C26 1.363(6) .
C8 C9 1.399(6) .
C6 C5 1.483(6) .
C6 H6A 0.9900 .
C6 H6B 0.9900 .
C33 C32 1.338(6) .
C33 C34 1.417(6) .
C33 H33A 0.9500 .
C36 C35 1.368(6) .
C36 C31 1.427(6) .
C36 H36A 0.9500 .
C14 C15 1.460(6) .
C14 H14A 0.9900 .
C14 H14B 0.9900 .
C22 C17 1.374(7) .
C22 C21 1.407(8) .
C22 H22A 0.9500 .
C2 C3 1.480(6) .
C2 H2A 0.9900 .
C2 H2B 0.9900 .
C9 C23 1.374(6) .
C18 C19 1.362(7) .
C18 C17 1.388(6) .
O12 C34 1.270(5) .
O12 K1 2.734(4) 1_554
C31 C32 1.429(6) .
C11 C12 1.508(6) .
C11 H11A 0.9900 .
C11 H11B 0.9900 .
C35 C34 1.421(6) .
C35 H35A 0.9500 .
C26 C25 1.378(7) .
C26 H26A 0.9500 .
C15 H15A 0.9900 .
C15 H15B 0.9900 .
C19 C20 1.390(7) .
C19 H19A 0.9500 .
C24 C25 1.393(7) .
C24 C23 1.391(7) .
C24 H24A 0.9500 .
C12 H12A 0.9900 .
C12 H12B 0.9900 .
C3 H3A 0.9900 .
C3 H3B 0.9900 .
C5 H5A 0.9900 .
C5 H5B 0.9900 .
C34 K1 3.429(5) 1_554
C32 H32A 0.9500 .
C25 H25A 0.9500 .
C20 C21 1.361(8) .
C20 H20A 0.9500 .
C21 H21A 0.9500 .
C23 H23A 0.9500 .
